data_9002262
loop_
_publ_author_name
'Marchetti, F.'
'Perchiazzi, N.'

_publ_section_title
;
 The crystal structure of gearksutite, CaAlF4(OH).H2O
;
_journal_name_full 'American Mineralogist'
_journal_page_first 231
_journal_page_last 235
_journal_volume 85
_journal_year 2000
_chemical_formula_sum 'Al Ca F4 O2'
_chemical_name_mineral Gearksutite
_space_group_IT_number 2
_symmetry_space_group_name_Hall '-P 1'
_symmetry_space_group_name_H-M 'P -1'
_cell_angle_alpha 101.12
_cell_angle_beta 94.86
_cell_angle_gamma 110.07
_cell_formula_units_Z 2
_cell_length_a 4.940
_cell_length_b 6.810
_cell_length_c 6.978
_cell_volume 213.435
_database_code_amcsd 0002346
_exptl_crystal_density_diffrn 2.724
_cod_original_formula_sum 'Ca Al F4 O2'
_cod_database_code 9002262

loop_
_space_group_symop_operation_xyz
x,y,z
-x,-y,-z

loop_
_atom_site_label
_atom_site_fract_x
_atom_site_fract_y
_atom_site_fract_z
_atom_site_U_iso_or_equiv
_atom_site_type_symbol
_atom_site_attached_hydrogens
Ca 0.35620 0.38760 0.22250 0.01000 Ca 0
Al -0.00550 0.82810 0.33840 0.00800 Al 0
F1 0.23150 0.68510 0.29420 0.01400 F 0
F2 0.19980 0.02050 0.20800 0.01300 F 0
F3 0.73420 0.67460 0.11460 0.01300 F 0
F4 0.23430 0.37010 0.53940 0.01200 F 0
OW 0.78350 0.25240 0.14990 0.01500 O 0
O1 0.22020 0.99480 0.58840 0.00900 O 0

loop_
_cod_changelog_entry_id
_cod_changelog_entry_author
_cod_changelog_entry_date
_cod_changelog_entry_text
1
;cod-tools version 3.8.0
Id: cif_guess_AMCSD_atom_types 9574 2023-05-10 09:00:05Z saulius
;
2023-05-10T18:47:55+03:00
;Derived atom types and hydrogen counts
from atom names that follow the AMCSD naming convention
(Wat == water, O-H == hydroxyl).
;

loop_
_cod_related_entry_id
_cod_related_entry_database
_cod_related_entry_code
1 AMCSD 0002346
